data_7702395
loop_
_publ_author_name
'Connolly, Julie'
'Genge, Anthony R. J.'
'Levason, William'
'Orchard, Simon D.'
'Pope, Simon J. A.'
'Reid, Gillian'

_publ_contact_author
;
    De G. Reid
    Department of Chemistry
    University of Southampton
    Highfield
    Southampton SO17 1BJ
;
_publ_section_title
;
 Cationic manganese(I) tricarbonyl complexes with group 15 and 16 donor
 ligands: synthesis, multinuclear NMR spectroscopy and crystal structures
;
_journal_issue 14
_journal_name_full 'Journal of the Chemical Society, Dalton Transactions'
_journal_page_first 2343
_journal_paper_doi 10.1039/a902820j
_journal_year 1999
_chemical_compound_source 'CH2Cl2/pet ether'
_chemical_formula_structural '[Re(CO)3{MeC(CH2SeMe)3}]CF3SO3'
_chemical_formula_sum 'C12 H18 F3 O6 Re S Se3'
_chemical_formula_weight 770.41
_space_group_IT_number 2
_space_group_name_Hall '-P 1'
_space_group_name_H-M_alt 'P -1'
_symmetry_cell_setting triclinic
_symmetry_Int_Tables_number 2
_symmetry_space_group_name_H-M 'P -1'
_audit_creation_date 'Tue Mar 16 15:45:04 1999'
_audit_creation_method 'from TEXRAY.INF file'
_cell_angle_alpha 99.144(7)
_cell_angle_beta 98.605(6)
_cell_angle_gamma 101.545(7)
_cell_formula_units_Z 4
_cell_length_a 12.584(1)
_cell_length_b 15.216(1)
_cell_length_c 12.4563(8)
_cell_measurement_reflns_used 24
_cell_measurement_temperature 571.2
_cell_volume 2266.2(3)
_computing_cell_refinement 'MSC/AFC Diffractometer Control'
_computing_data_collection 'MSC/AFC Diffractometer Control'
_computing_data_reduction teXsan
_computing_publication_material teXsan
_computing_structure_refinement teXsan
_computing_structure_solution 'DIRDIF92 (PATTY)'
_diffrn_ambient_temperature 571.2
_diffrn_measurement_device AFC7S
_diffrn_measurement_method 'omega/2-theta scans'
_diffrn_orient_matrix_UB_11 -0.05000
_diffrn_orient_matrix_UB_12 -0.02857
_diffrn_orient_matrix_UB_13 0.04650
_diffrn_orient_matrix_UB_21 0.02571
_diffrn_orient_matrix_UB_22 -0.05795
_diffrn_orient_matrix_UB_23 -0.01621
_diffrn_orient_matrix_UB_31 0.06047
_diffrn_orient_matrix_UB_32 0.02243
_diffrn_orient_matrix_UB_33 0.06654
_diffrn_radiation_monochromator graphite
_diffrn_radiation_source 'X-ray tube'
_diffrn_radiation_type MoKalpha
_diffrn_radiation_wavelength 0.71073
_diffrn_reflns_av_R_equivalents 3.82
_diffrn_reflns_limit_h_max 14
_diffrn_reflns_limit_h_min 0
_diffrn_reflns_limit_k_max 17
_diffrn_reflns_limit_k_min -18
_diffrn_reflns_limit_l_max 14
_diffrn_reflns_limit_l_min -14
_diffrn_reflns_number 8347
_diffrn_standards_decay_% -3.38
_diffrn_standards_interval_count 150
_diffrn_standards_number 3
_exptl_absorpt_coefficient_mu 10.322
_exptl_absorpt_correction_T_max 1.000
_exptl_absorpt_correction_T_min 0.276
_exptl_absorpt_correction_type empirical
_exptl_absorpt_process_details psi-scan
_exptl_crystal_colour colourlessXDIM
_exptl_crystal_density_diffrn 2.258
_exptl_crystal_density_meas ?
_exptl_crystal_description XDIM
_exptl_crystal_F_000 1432.00
_exptl_crystal_size_max 0.470
_exptl_crystal_size_mid 0.230
_exptl_crystal_size_min 0.030
_refine_diff_density_max 1.51
_refine_diff_density_min -1.37
_refine_ls_extinction_method none
_refine_ls_goodness_of_fit_obs 2.280
_refine_ls_hydrogen_treatment noref
_refine_ls_matrix_type full
_refine_ls_number_parameters 463
_refine_ls_number_reflns 4114
_refine_ls_number_restraints 0
_refine_ls_R_factor_obs 0.0475
_refine_ls_shift/esd_max 0.0030
_refine_ls_structure_factor_coef F
_refine_ls_weighting_scheme sigma
_refine_ls_wR_factor_obs 0.0547
_reflns_number_observed 4114
_reflns_number_total 7951
_reflns_observed_criterion 2.00
_cod_data_source_file 902820j.txt
_cod_data_source_block rese3b
_cod_depositor_comments
;
The following automatic conversions were performed:

data item '_exptl_crystal_density_meas' value 'not measured' was
changed to '?' -- the value is perceived as not measured.

Automatic conversion script
Id: cif_fix_values 6909 2019-04-08 15:41:33Z antanas 
;
_cod_original_sg_symbol_H-M 'P -1       '
_cod_original_formula_sum 'C12 H18 F3 O6 S Re Se3 '
_cod_database_code 7702395
_cell_measurement_2theta_min 20.3
_cell_measurement_2theta_max 26.4
_diffrn_reflns_2theta_max 25.00

loop_
_symmetry_equiv_pos_as_xyz
'   +x,   +y,   +z'
'   -x,   -y,   -z'

loop_
_atom_site_aniso_label
_atom_site_aniso_U_11
_atom_site_aniso_U_22
_atom_site_aniso_U_33
_atom_site_aniso_U_12
_atom_site_aniso_U_13
_atom_site_aniso_U_23
Re(1) 0.0406(5) 0.0383(6) 0.0564(6) 0.0070(4) 0.0110(4) 0.0107(5)
Re(2) 0.0490(5) 0.0657(8) 0.0428(5) 0.0124(5) 0.0031(4) 0.0049(5)
Se(1) 0.045(1) 0.046(2) 0.060(1) 0.015(1) 0.015(1) 0.015(1)
Se(2) 0.055(1) 0.049(2) 0.050(1) 0.009(1) 0.013(1) 0.001(1)
Se(3) 0.051(1) 0.050(2) 0.044(1) 0.007(1) 0.006(1) 0.013(1)
Se(4) 0.056(1) 0.075(2) 0.041(1) 0.017(1) 0.013(1) 0.021(1)
Se(5) 0.046(1) 0.063(2) 0.050(1) 0.012(1) 0.001(1) 0.007(1)
Se(6) 0.067(2) 0.065(2) 0.058(2) -0.005(1) 0.005(1) 0.013(1)
S(1) 0.064(4) 0.052(5) 0.073(4) 0.010(3) 0.019(4) 0.018(4)
S(2) 0.073(4) 0.084(6) 0.062(4) 0.000(4) 0.011(4) 0.008(4)
F(7) 0.20(3) 0.22(4) 0.18(3) 0.01(2) -0.11(2) -0.02(2)
F(9) 0.12(1) 0.24(3) 0.14(2) 0.09(2) 0.05(1) 0.09(2)
F(11) 0.18(2) 0.52(5) 0.06(1) 0.20(3) 0.05(1) 0.06(2)
O(1) 0.049(9) 0.06(1) 0.10(1) 0.000(9) -0.008(10) 0.02(1)
O(2) 0.09(1) 0.10(2) 0.10(1) 0.03(1) 0.05(1) 0.03(1)
O(3) 0.07(1) 0.05(1) 0.10(1) 0.01(1) 0.01(1) 0.02(1)
O(4) 0.14(2) 0.13(2) 0.14(2) 0.08(2) -0.04(2) -0.02(2)
O(5) 0.07(1) 0.20(3) 0.08(1) 0.01(1) 0.05(1) 0.02(1)
O(6) 0.12(2) 0.09(2) 0.06(1) -0.01(1) -0.01(1) 0.00(1)
O(7) 0.09(1) 0.07(1) 0.17(2) -0.02(1) 0.05(1) 0.02(1)
O(8) 0.12(1) 0.06(1) 0.09(1) 0.03(1) 0.05(1) 0.01(1)
O(9) 0.10(1) 0.11(2) 0.13(2) 0.04(1) 0.00(1) 0.07(1)
C(1) 0.04(1) 0.06(2) 0.06(2) 0.01(1) 0.00(1) 0.01(1)
C(2) 0.06(1) 0.01(1) 0.12(2) -0.02(1) 0.03(2) -0.03(1)
C(3) 0.04(1) 0.05(2) 0.06(1) 0.00(1) 0.01(1) 0.01(1)
C(4) 0.08(2) 0.10(3) 0.07(2) 0.04(2) -0.02(2) -0.02(2)
C(5) 0.05(1) 0.16(3) 0.04(1) 0.01(2) 0.01(1) -0.03(2)
C(6) 0.07(2) 0.09(2) 0.05(1) 0.01(2) 0.00(1) 0.02(1)
C(7) 0.06(1) 0.04(2) 0.07(2) 0.00(1) 0.01(1) 0.02(1)
C(8) 0.05(1) 0.05(1) 0.04(1) 0.01(1) 0.02(1) 0.02(1)
C(9) 0.06(1) 0.03(1) 0.05(1) 0.00(1) 0.02(1) 0.01(1)
C(10) 0.06(1) 0.03(1) 0.06(1) 0.01(1) 0.01(1) 0.01(1)
C(11) 0.06(1) 0.03(1) 0.06(1) 0.00(1) 0.01(1) 0.01(1)
C(12) 0.09(2) 0.09(2) 0.04(1) 0.01(2) -0.03(1) 0.02(1)
C(13) 0.07(2) 0.07(2) 0.08(2) 0.01(1) 0.04(1) 0.00(1)
C(14) 0.07(1) 0.06(2) 0.10(2) 0.03(1) 0.00(1) 0.03(2)
C(15) 0.06(1) 0.08(2) 0.05(1) 0.02(1) 0.01(1) 0.00(1)
C(16) 0.05(1) 0.06(2) 0.05(1) 0.01(1) 0.02(1) 0.01(1)
C(17) 0.06(1) 0.09(2) 0.04(1) 0.03(1) 0.00(1) 0.01(1)
C(18) 0.04(1) 0.05(2) 0.04(1) 0.01(1) 0.005(10) 0.01(1)
C(19) 0.06(1) 0.08(2) 0.04(1) 0.02(1) 0.02(1) 0.03(1)
C(20) 0.06(1) 0.15(3) 0.07(2) 0.03(2) 0.00(1) 0.04(2)
C(21) 0.12(2) 0.07(2) 0.09(2) 0.02(2) 0.00(2) 0.06(2)
C(22) 0.06(1) 0.07(2) 0.09(2) -0.01(1) 0.02(1) 0.00(2)
C(24) 0.06(2) 0.11(3) 0.08(2) 0.01(2) 0.02(2) -0.03(2)
C(25) 0.11(3) 0.22(5) 0.07(2) 0.10(3) 0.00(2) 0.03(3)

loop_
_atom_site_label
_atom_site_fract_x
_atom_site_fract_y
_atom_site_fract_z
_atom_site_U_iso_or_equiv
_atom_site_thermal_displace_type
Re(1) 0.21083(7) 0.38063(7) 0.41428(8) 0.0450(3) Uij
Re(2) -0.46216(7) 0.25132(7) -0.06542(7) 0.0538(3) Uij
Se(1) 0.2454(2) 0.2205(2) 0.4284(2) 0.0490(7) Uij
Se(2) 0.1046(2) 0.3693(2) 0.5752(2) 0.0525(7) Uij
Se(3) 0.0272(2) 0.2997(2) 0.2805(2) 0.0485(7) Uij
Se(4) -0.3683(2) 0.1174(2) -0.0446(2) 0.0555(7) Uij
Se(5) -0.5839(2) 0.1502(2) -0.2466(2) 0.0547(7) Uij
Se(6) -0.3225(2) 0.3085(2) -0.1850(2) 0.0666(8) Uij
S(1) 0.6260(5) 0.1984(5) 0.3458(6) 0.062(2) Uij
S(2) 0.0256(6) 0.1169(6) 0.8023(5) 0.077(2) Uij
F(1) 0.670(2) 0.378(2) 0.362(2) 0.049(8) Uij
F(2) 0.653(4) 0.363(4) 0.393(4) 0.13(2) Uij
F(3) 0.545(3) 0.330(2) 0.449(2) 0.061(9) Uij
F(4) 0.507(4) 0.298(3) 0.436(4) 0.13(2) Uij
F(5) 0.493(4) 0.295(3) 0.288(4) 0.12(2) Uij
F(6) 0.522(2) 0.314(2) 0.262(2) 0.057(8) Uij
F(7) 0.168(2) 0.208(2) 0.971(2) 0.23(1) Uij
F(9) 0.143(2) 0.063(2) 0.953(2) 0.15(1) Uij
F(11) 0.031(2) 0.137(2) 1.012(1) 0.23(1) Uij
O(1) 0.429(1) 0.460(1) 0.579(1) 0.074(6) Uij
O(2) 0.327(1) 0.393(1) 0.217(1) 0.092(7) Uij
O(3) 0.160(1) 0.567(1) 0.402(1) 0.076(6) Uij
O(4) -0.583(2) 0.405(2) -0.091(2) 0.14(1) Uij
O(5) -0.618(1) 0.168(2) 0.082(1) 0.118(9) Uij
O(6) -0.307(2) 0.386(1) 0.135(1) 0.101(7) Uij
O(7) 0.529(1) 0.132(1) 0.344(2) 0.114(8) Uij
O(8) 0.669(1) 0.193(1) 0.249(1) 0.087(7) Uij
O(9) 0.707(2) 0.212(1) 0.442(2) 0.111(8) Uij
O(10) 0.104(2) 0.112(2) 0.734(2) 0.083(9) Uij
O(11) -0.063(3) 0.043(3) 0.790(3) 0.14(1) Uij
O(12) -0.019(2) 0.199(2) 0.808(2) 0.086(9) Uij
O(13) 0.135(6) 0.155(5) 0.780(6) 0.10(2) Uij
O(14) -0.011(7) 0.019(6) 0.757(6) 0.12(2) Uij
O(15) -0.054(7) 0.154(6) 0.813(7) 0.11(2) Uij
C(1) 0.348(2) 0.430(2) 0.514(2) 0.055(8) Uij
C(2) 0.285(2) 0.386(1) 0.297(2) 0.069(8) Uij
C(3) 0.180(2) 0.495(2) 0.407(2) 0.051(7) Uij
C(4) -0.540(2) 0.347(2) -0.084(2) 0.09(1) Uij
C(5) -0.561(2) 0.202(2) 0.031(2) 0.09(1) Uij
C(6) -0.366(2) 0.333(2) 0.065(2) 0.071(9) Uij
C(7) -0.083(2) 0.089(1) 0.463(2) 0.055(7) Uij
C(8) 0.001(2) 0.174(1) 0.450(1) 0.043(6) Uij
C(9) -0.006(2) 0.252(1) 0.539(2) 0.046(6) Uij
C(10) -0.038(2) 0.187(1) 0.331(2) 0.050(7) Uij
C(11) 0.115(2) 0.147(1) 0.464(2) 0.049(7) Uij
C(12) 0.209(2) 0.345(2) 0.692(2) 0.081(9) Uij
C(13) 0.236(2) 0.160(2) 0.277(2) 0.074(9) Uij
C(14) -0.076(2) 0.372(2) 0.319(2) 0.071(9) Uij
C(15) -0.328(2) 0.046(2) -0.387(2) 0.064(8) Uij
C(16) -0.366(2) 0.106(2) -0.294(2) 0.054(7) Uij
C(17) -0.487(2) 0.101(2) -0.339(2) 0.062(8) Uij
C(18) -0.350(2) 0.059(1) -0.193(2) 0.047(6) Uij
C(19) -0.291(2) 0.201(2) -0.276(2) 0.057(8) Uij
C(20) -0.216(2) 0.169(2) 0.021(2) 0.09(1) Uij
C(21) -0.409(2) 0.351(2) -0.303(2) 0.09(1) Uij
C(22) -0.654(2) 0.035(2) -0.211(2) 0.077(9) Uij
C(24) 0.580(2) 0.301(2) 0.360(2) 0.09(1) Uij
C(25) 0.089(3) 0.131(4) 0.943(3) 0.12(2) Uij
H(1) -0.1554 0.1002 0.4556 0.0650 Uiso
H(2) -0.0828 0.0370 0.4106 0.0650 Uiso
H(3) -0.0642 0.0761 0.5365 0.0650 Uiso
H(4) -0.0050 0.2280 0.6074 0.0574 Uiso
H(5) -0.0768 0.2650 0.5207 0.0574 Uiso
H(6) -0.1185 0.1829 0.3203 0.0589 Uiso
H(7) -0.0301 0.1355 0.2783 0.0589 Uiso
H(8) 0.1015 0.0857 0.4208 0.0582 Uiso
H(9) 0.1322 0.1416 0.5411 0.0582 Uiso
H(10) 0.1734 0.3347 0.7547 0.0893 Uiso
H(11) 0.2369 0.2948 0.6685 0.0893 Uiso
H(12) 0.2693 0.3985 0.7199 0.0893 Uiso
H(13) 0.1683 0.1611 0.2293 0.0810 Uiso
H(14) 0.2959 0.1883 0.2440 0.0810 Uiso
H(15) 0.2389 0.0964 0.2712 0.0810 Uiso
H(16) -0.0785 0.3808 0.3957 0.0773 Uiso
H(17) -0.0559 0.4327 0.3008 0.0773 Uiso
H(18) -0.1496 0.3448 0.2780 0.0773 Uiso
H(19) -0.3734 -0.0159 -0.4017 0.0758 Uiso
H(20) -0.3388 0.0684 -0.4549 0.0758 Uiso
H(21) -0.2540 0.0440 -0.3674 0.0758 Uiso
H(22) -0.5206 0.0372 -0.3673 0.0765 Uiso
H(23) -0.4882 0.1311 -0.4018 0.0765 Uiso
H(24) -0.2776 0.0461 -0.1847 0.0546 Uiso
H(25) -0.4024 -0.0009 -0.2123 0.0546 Uiso
H(26) -0.2880 0.2155 -0.3485 0.0666 Uiso
H(27) -0.2188 0.1965 -0.2443 0.0666 Uiso
H(28) -0.1738 0.1228 0.0254 0.0911 Uiso
H(29) -0.1804 0.2115 -0.0191 0.0911 Uiso
H(30) -0.2076 0.2023 0.0966 0.0911 Uiso
H(31) -0.4348 0.4038 -0.2740 0.1024 Uiso
H(32) -0.3687 0.3655 -0.3587 0.1024 Uiso
H(33) -0.4754 0.3039 -0.3392 0.1024 Uiso
H(34) -0.7050 0.0417 -0.1612 0.0890 Uiso
H(35) -0.6918 -0.0107 -0.2741 0.0890 Uiso
H(36) -0.5985 0.0068 -0.1712 0.0890 Uiso

loop_
_atom_type_symbol
_atom_type_oxidation_number
_atom_type_number_in_cell
_atom_type_scat_dispersion_real
_atom_type_scat_dispersion_imag
_atom_type_scat_source
C 0 48 0.003 0.002 'International Tables'
H 0 72 0.000 0.000 'International Tables'
O 0 24 0.011 0.006 'International Tables'
Re 0 4 -1.018 7.231 'International Tables'
F 0 12 0.017 0.010 'International Tables'
S 0 4 0.125 0.123 'International Tables'
Se 0 12 -0.093 2.226 'International Tables'

loop_
_geom_angle_atom_site_label_1
_geom_angle_atom_site_label_2
_geom_angle_atom_site_label_3
_geom_angle
_geom_angle_publ_flag
Se(1) Re(1) Se(2) 87.94(8) yes
Se(1) Re(1) Se(3) 87.96(8) yes
Se(1) Re(1) C(1) 87.2(7) yes
Se(1) Re(1) C(2) 91.2(7) yes
Se(1) Re(1) C(3) 177.4(6) yes
Se(2) Re(1) Se(3) 87.76(7) yes
Se(2) Re(1) C(1) 91.9(6) yes
Se(2) Re(1) C(2) 178.6(6) yes
Se(2) Re(1) C(3) 89.7(6) yes
Se(3) Re(1) C(1) 175.1(7) yes
Se(3) Re(1) C(2) 91.1(7) yes
Se(3) Re(1) C(3) 90.9(6) yes
C(1) Re(1) C(2) 89.2(9) yes
C(1) Re(1) C(3) 94.0(9) yes
C(2) Re(1) C(3) 91.1(10) yes
Se(4) Re(2) Se(5) 87.68(8) yes
Se(4) Re(2) Se(6) 89.08(8) yes
Se(4) Re(2) C(4) 176.8(9) yes
Se(4) Re(2) C(5) 86.8(9) yes
Se(4) Re(2) C(6) 93.7(8) yes
Se(5) Re(2) Se(6) 87.09(8) yes
Se(5) Re(2) C(4) 89.9(7) yes
Se(5) Re(2) C(5) 94.2(6) yes
Se(5) Re(2) C(6) 176.1(7) yes
Se(6) Re(2) C(4) 92.9(10) yes
Se(6) Re(2) C(5) 175.6(9) yes
Se(6) Re(2) C(6) 89.3(7) yes
C(4) Re(2) C(5) 91(1) yes
C(4) Re(2) C(6) 88(1) yes
C(5) Re(2) C(6) 89.5(9) yes
Re(1) Se(1) C(11) 108.7(6) yes
Re(1) Se(1) C(13) 105.1(8) yes
C(11) Se(1) C(13) 100.1(9) yes
Re(1) Se(2) C(9) 108.5(5) yes
Re(1) Se(2) C(12) 104.3(7) yes
C(9) Se(2) C(12) 100.1(10) yes
Re(1) Se(3) C(10) 108.8(6) yes
Re(1) Se(3) C(14) 104.7(7) yes
C(10) Se(3) C(14) 98.8(9) yes
Re(2) Se(4) C(18) 108.9(6) yes
Re(2) Se(4) C(20) 107.7(9) yes
C(18) Se(4) C(20) 99.3(9) yes
Re(2) Se(5) C(17) 108.5(6) yes
Re(2) Se(5) C(22) 107.5(7) yes
C(17) Se(5) C(22) 97.1(10) yes
Re(2) Se(6) C(19) 108.6(6) yes
Re(2) Se(6) C(21) 104.9(8) yes
C(19) Se(6) C(21) 98(1) yes
O(7) S(1) O(8) 116(1) yes
O(7) S(1) O(9) 113(1) yes
O(7) S(1) C(24) 102(1) yes
O(8) S(1) O(9) 113(1) yes
O(8) S(1) C(24) 105(1) yes
O(9) S(1) C(24) 103(1) yes
O(10) S(2) O(11) 119(1) yes
O(10) S(2) O(12) 115(1) yes
O(10) S(2) O(15) 139(4) yes
O(10) S(2) C(25) 110(1) yes
O(11) S(2) O(12) 107(2) yes
O(11) S(2) O(13) 149(3) yes
O(11) S(2) C(25) 102(2) yes
O(12) S(2) O(13) 98(3) yes
O(12) S(2) O(14) 138(3) yes
O(12) S(2) C(25) 99(1) yes
O(13) S(2) O(14) 111(4) yes
O(13) S(2) O(15) 129(5) yes
O(13) S(2) C(25) 88(3) yes
O(14) S(2) O(15) 112(4) yes
O(14) S(2) C(25) 107(3) yes
O(15) S(2) C(25) 100(3) yes
Re(1) C(1) O(1) 176(1) yes
Re(1) C(2) O(2) 175(2) yes
Re(1) C(3) O(3) 179(2) yes
Re(2) C(4) O(4) 177(2) yes
Re(2) C(5) O(5) 174(2) yes
Re(2) C(6) O(6) 173(2) yes
C(7) C(8) C(9) 105(1) yes
C(7) C(8) C(10) 104(1) yes
C(7) C(8) C(11) 105(1) yes
C(9) C(8) C(10) 113(1) yes
C(9) C(8) C(11) 114(1) yes
C(10) C(8) C(11) 112(1) yes
Se(2) C(9) C(8) 121(1) yes
Se(3) C(10) C(8) 120(1) yes
Se(1) C(11) C(8) 122(1) yes
C(15) C(16) C(17) 104(1) yes
C(15) C(16) C(18) 104(1) yes
C(15) C(16) C(19) 105(1) yes
C(17) C(16) C(18) 112(1) yes
C(17) C(16) C(19) 114(2) yes
C(18) C(16) C(19) 113(1) yes
Se(5) C(17) C(16) 122(1) yes
Se(4) C(18) C(16) 121(1) yes
Se(6) C(19) C(16) 121(1) yes
S(1) C(24) F(1) 110(1) yes
S(1) C(24) F(2) 110(3) yes
S(1) C(24) F(3) 119(2) yes
S(1) C(24) F(4) 108(2) yes
S(1) C(24) F(5) 111(2) yes
S(1) C(24) F(6) 112(2) yes
F(1) C(24) F(2) 19(3) yes
F(1) C(24) F(3) 101(2) yes
F(1) C(24) F(4) 125(3) yes
F(1) C(24) F(5) 114(3) yes
F(1) C(24) F(6) 91(2) yes
F(2) C(24) F(3) 85(3) yes
F(2) C(24) F(4) 109(3) yes
F(2) C(24) F(5) 127(5) yes
F(2) C(24) F(6) 108(4) yes
F(3) C(24) F(4) 24(2) yes
F(3) C(24) F(5) 99(3) yes
F(3) C(24) F(6) 116(2) yes
F(4) C(24) F(5) 85(2) yes
F(4) C(24) F(6) 107(2) yes
F(5) C(24) F(6) 24(2) yes
S(2) C(25) F(7) 109(3) yes
S(2) C(25) F(9) 108(2) yes
S(2) C(25) F(11) 117(2) yes
F(7) C(25) F(9) 104(3) yes
F(7) C(25) F(11) 105(3) yes
F(9) C(25) F(11) 110(3) yes

loop_
_geom_bond_atom_site_label_1
_geom_bond_atom_site_label_2
_geom_bond_distance
_geom_bond_publ_flag
Re(1) Se(1) 2.588(3) yes
Re(1) Se(2) 2.579(2) yes
Re(1) Se(3) 2.587(2) yes
Re(1) C(1) 1.91(2) yes
Re(1) C(2) 1.86(2) yes
Re(1) C(3) 1.86(3) yes
Re(2) Se(4) 2.579(3) yes
Re(2) Se(5) 2.594(2) yes
Re(2) Se(6) 2.578(3) yes
Re(2) C(4) 1.93(3) yes
Re(2) C(5) 1.98(3) yes
Re(2) C(6) 1.95(3) yes
Se(1) C(11) 1.95(2) yes
Se(1) C(13) 1.93(2) yes
Se(2) C(9) 1.97(2) yes
Se(2) C(12) 1.94(2) yes
Se(3) C(10) 1.99(2) yes
Se(3) C(14) 1.93(2) yes
Se(4) C(18) 1.98(2) yes
Se(4) C(20) 1.92(2) yes
Se(5) C(17) 1.97(2) yes
Se(5) C(22) 1.95(3) yes
Se(6) C(19) 1.98(2) yes
Se(6) C(21) 1.97(3) yes
S(1) O(7) 1.41(2) yes
S(1) O(8) 1.40(1) yes
S(1) O(9) 1.42(2) yes
S(1) C(24) 1.77(3) yes
S(2) O(10) 1.40(3) yes
S(2) O(11) 1.39(4) yes
S(2) O(12) 1.46(3) yes
S(2) O(13) 1.47(7) yes
S(2) O(14) 1.45(8) yes
S(2) O(15) 1.26(9) yes
S(2) C(25) 1.77(3) yes
F(1) C(24) 1.46(4) yes
F(2) C(24) 1.15(5) yes
F(3) C(24) 1.30(4) yes
F(4) C(24) 1.41(5) yes
F(5) C(24) 1.28(5) yes
F(6) C(24) 1.38(4) yes
F(7) C(25) 1.34(5) yes
F(9) C(25) 1.35(4) yes
F(11) C(25) 1.20(3) yes
O(1) C(1) 1.15(2) yes
O(2) C(2) 1.20(2) yes
O(3) C(3) 1.19(3) yes
O(4) C(4) 1.13(3) yes
O(5) C(5) 1.13(3) yes
O(6) C(6) 1.15(3) yes
C(8) C(9) 1.51(3) yes
C(8) C(10) 1.55(3) yes
C(8) C(11) 1.56(3) yes
C(15) C(16) 1.55(3) yes
C(16) C(17) 1.52(3) yes
C(16) C(18) 1.55(3) yes
C(16) C(19) 1.52(3) yes
